data_7157869
loop_
_publ_author_name
'de Souza, Juliana M.'
'Abdiaj, Irini'
'Chen, Jiaqi'
'Hanson, Kenneth'
'de Oliveira, Kleber T.'
'McQuade, D. Tyler'

_publ_section_title
;
 Synthesis of multi-substituted pyridines from ylidenemalononitriles and
 their emission properties.
;
_journal_issue 9
_journal_name_full 'Organic &amp; biomolecular chemistry'
_journal_page_first 1991
_journal_page_last 1999
_journal_paper_doi 10.1039/d0ob02591g
_journal_volume 19
_journal_year 2021
_chemical_formula_moiety 'C25 H19 N3'
_chemical_formula_sum 'C25 H19 N3'
_chemical_formula_weight 361.43
_chemical_name_systematic 2-(benzylamino)-4,5-diphenylnicotinonitrile
_space_group_crystal_system monoclinic
_space_group_IT_number 14
_space_group_name_Hall '-P 2ybc'
_space_group_name_H-M_alt 'P 1 21/c 1'
_atom_sites_solution_hydrogens geom
_atom_sites_solution_primary dual
_audit_creation_date 2019-11-06
_audit_creation_method
;
Olex2 1.3-ac4
(compiled 2019.04.23 svn.r3594 for Rigaku Oxford Diffraction, GUI svn.r5739)
;
_audit_update_record
;
2020-04-28 deposited with the CCDC.	2021-02-08 downloaded from the CCDC.
;
_cell_angle_alpha 90
_cell_angle_beta 97.246(2)
_cell_angle_gamma 90
_cell_formula_units_Z 4
_cell_length_a 5.8187(2)
_cell_length_b 23.8383(6)
_cell_length_c 13.7274(3)
_cell_measurement_reflns_used 4193
_cell_measurement_temperature 293(2)
_cell_measurement_theta_max 69.9830
_cell_measurement_theta_min 1.8420
_cell_volume 1888.89(9)
_computing_cell_refinement 'CrysAlisPro 1.171.40.53 (Rigaku OD, 2019)'
_computing_data_collection 'CrysAlisPro 1.171.40.53 (Rigaku OD, 2019)'
_computing_data_reduction 'CrysAlisPro 1.171.40.53 (Rigaku OD, 2019)'
_computing_molecular_graphics 'Olex2 (Dolomanov et al., 2009)'
_computing_publication_material 'Olex2 (Dolomanov et al., 2009)'
_computing_structure_refinement 'ShelXL (Sheldrick, 2015)'
_computing_structure_solution 'ShelXT (Sheldrick, 2015)'
_diffrn_ambient_temperature 293(2)
_diffrn_detector 'CCD plate'
_diffrn_detector_area_resol_mean 13.3333
_diffrn_measured_fraction_theta_full 0.992
_diffrn_measured_fraction_theta_max 0.992
_diffrn_measurement_details
;
List of Runs (angles in degrees, time in seconds):

  # Type    Start    End  Width  t~exp~   \w     \q     \k     \f   Frames
#--------------------------------------------------------------------------
  1  \w   -140.00   9.00   0.50   10.00    --  -50.40  30.00-150.00  298
  2  \w   -140.00   9.00   0.50   10.00    --  -50.40  60.00 150.00  298
  3  \w   -120.00 -94.00   0.50   10.00    --  -50.40  20.00-180.00   52
  4  \w   -111.00 -69.00   0.50    0.50    --  -90.00  60.00  15.20   84
  5  \w   -163.00 -65.00   0.50    0.50    --  -90.00  60.00  37.44  196
  6  \w   -174.00-130.00   0.50    0.50    --  -90.00  20.00  30.00   88
  7  \w   -178.00 -32.00   0.50    0.50    --  -90.00  30.00 -60.00  292
  8  \w   -177.00-146.00   0.50    0.50    --  -90.00  60.00  15.20   62
  9  \w   -174.00 -32.00   0.50    0.50    --  -90.00  60.00 -21.78  284
 10  \w   -179.00-148.00   0.50    0.50    --  -90.00  20.00 -90.00   62
 11  \w   -119.00 -70.00   0.50    0.50    --  -90.00  56.00 -50.78   98
 12  \w   -174.00-139.00   0.50    0.50    --  -90.00  56.00 -50.78   70
;
_diffrn_measurement_device 'four-circle diffractometer'
_diffrn_measurement_device_type 'XtaLAB AFC11 (RINC): quarter-chi single'
_diffrn_measurement_method '\w scans'
_diffrn_orient_matrix_type 'CrysAlisPro convention (1999,Acta A55,543-557)'
_diffrn_orient_matrix_UB_11 -0.0680007000
_diffrn_orient_matrix_UB_12 -0.0084489000
_diffrn_orient_matrix_UB_13 0.1039225000
_diffrn_orient_matrix_UB_21 -0.0052350000
_diffrn_orient_matrix_UB_22 0.0640807000
_diffrn_orient_matrix_UB_23 0.0142337000
_diffrn_orient_matrix_UB_31 -0.2579224000
_diffrn_orient_matrix_UB_32 0.0008657000
_diffrn_orient_matrix_UB_33 -0.0424026000
_diffrn_radiation_monochromator mirror
_diffrn_radiation_probe x-ray
_diffrn_radiation_type 'Cu K\a'
_diffrn_radiation_wavelength 1.54184
_diffrn_reflns_av_R_equivalents 0.0736
_diffrn_reflns_av_unetI/netI 0.0513
_diffrn_reflns_Laue_measured_fraction_full 0.992
_diffrn_reflns_Laue_measured_fraction_max 0.992
_diffrn_reflns_limit_h_max 5
_diffrn_reflns_limit_h_min -6
_diffrn_reflns_limit_k_max 22
_diffrn_reflns_limit_k_min -28
_diffrn_reflns_limit_l_max 16
_diffrn_reflns_limit_l_min -16
_diffrn_reflns_number 12778
_diffrn_reflns_point_group_measured_fraction_full 0.992
_diffrn_reflns_point_group_measured_fraction_max 0.992
_diffrn_reflns_theta_full 66.598
_diffrn_reflns_theta_max 66.598
_diffrn_reflns_theta_min 3.708
_diffrn_source 'Rotating-anode X-ray tube'
_diffrn_source_type 'Rigaku (Cu) X-ray Source'
_exptl_absorpt_coefficient_mu 0.588
_exptl_absorpt_correction_T_max 1.00000
_exptl_absorpt_correction_T_min 0.77778
_exptl_absorpt_correction_type multi-scan
_exptl_absorpt_process_details
;
CrysAlisPro 1.171.40.53 (Rigaku Oxford Diffraction, 2019)
Empirical absorption correction using spherical harmonics,
 implemented in SCALE3 ABSPACK scaling algorithm.
;
_exptl_crystal_colour 'clear light colourless'
_exptl_crystal_colour_lustre clear
_exptl_crystal_colour_modifier light
_exptl_crystal_colour_primary colourless
_exptl_crystal_density_diffrn 1.271
_exptl_crystal_description prism
_exptl_crystal_F_000 760
_exptl_crystal_preparation Re-crystallization
_exptl_crystal_recrystallization_method 'Re-crystallisation from solvent: Chloroform/Hexanes (1:20)'
_exptl_crystal_size_max 0.487
_exptl_crystal_size_mid 0.218
_exptl_crystal_size_min 0.165
_refine_diff_density_max 0.283
_refine_diff_density_min -0.393
_refine_diff_density_rms 0.054
_refine_ls_extinction_coef 0.0048(7)
_refine_ls_extinction_expression Fc^*^=kFc[1+0.001xFc^2^\l^3^/sin(2\q)]^-1/4^
_refine_ls_extinction_method 'SHELXL-2016/6 (Sheldrick 2016)'
_refine_ls_goodness_of_fit_ref 1.116
_refine_ls_hydrogen_treatment constr
_refine_ls_matrix_type full
_refine_ls_number_parameters 254
_refine_ls_number_reflns 3300
_refine_ls_number_restraints 0
_refine_ls_restrained_S_all 1.116
_refine_ls_R_factor_all 0.0536
_refine_ls_R_factor_gt 0.0507
_refine_ls_shift/su_max 0.001
_refine_ls_shift/su_mean 0.000
_refine_ls_structure_factor_coef Fsqd
_refine_ls_weighting_details 'w=1/[\s^2^(Fo^2^)+(0.0874P)^2^+0.4560P] where P=(Fo^2^+2Fc^2^)/3'
_refine_ls_weighting_scheme calc
_refine_ls_wR_factor_gt 0.1488
_refine_ls_wR_factor_ref 0.1520
_reflns_Friedel_coverage 0.000
_reflns_number_gt 2990
_reflns_number_total 3300
_reflns_threshold_expression 'I > 2\s(I)'
_cod_data_source_file d0ob02591g2.cif
_cod_data_source_block juliana_unknown_110519
_cod_depositor_comments 'Adding full bibliography for 7157868--7157873.cif.'
_cod_database_code 7157869
_shelx_shelxl_version_number 2016/6
_chemical_oxdiff_formula CHNO
_shelx_space_group_comment
;
The symmetry employed for this shelxl refinement is uniquely defined
by the following loop, which should always be used as a source of
symmetry information in preference to the above space-group names.
They are only intended as comments.
;
_diffrn_oxdiff_digest_frames
;
01b0dfda5cc5c33cd071f770f9d4229b83000269a4b
;
_reflns_odcompleteness_completeness 98.99
_reflns_odcompleteness_iscentric 1
_reflns_odcompleteness_theta 66.97
_olex2_refinement_description
;
1. Fixed Uiso
 At 1.2 times of:
  All C(H) groups, All C(H,H) groups, All N(H) groups
2.a Secondary CH2 refined with riding coordinates:
 C20(H20A,H20B)
2.b Aromatic/amide H refined with riding coordinates:
 N19(H19), C18(H18), C12(H12), C8(H8), C11(H11), C9(H9), C10(H10), C17(H17),
 C14(H14), C25(H25), C26(H26), C2(H2), C15(H15), C23(H23), C22(H22), C24(H24),
 C16(H16)
;
_olex2_exptl_crystal_mounting_method 'MiTeGen Microloop'
_olex2_submission_original_sample_id Juliana_unknown_110519
_olex2_submission_special_instructions 'No special instructions were received'
_oxdiff_exptl_absorpt_empirical_details
;
Empirical correction (ABSPACK) includes:
- Absorption correction using spherical harmonics
- Frame scaling
;
_oxdiff_exptl_absorpt_empirical_full_max 1.918
_oxdiff_exptl_absorpt_empirical_full_min 0.124

loop_
_space_group_symop_operation_xyz
'x, y, z'
'-x, y+1/2, -z+1/2'
'-x, -y, -z'
'x, -y-1/2, z-1/2'

loop_
_atom_site_label
_atom_site_type_symbol
_atom_site_fract_x
_atom_site_fract_y
_atom_site_fract_z
_atom_site_U_iso_or_equiv
_atom_site_adp_type
_atom_site_occupancy
_atom_site_site_symmetry_order
_atom_site_calc_flag
_atom_site_refinement_flags_posn
_atom_site_refinement_flags_adp
_atom_site_refinement_flags_occupancy
_atom_site_disorder_assembly
_atom_site_disorder_group
N1 N 0.3890(2) 0.52546(5) 0.33473(9) 0.0256(3) Uani 1 1 d . . . . .
N19 N 0.5237(2) 0.54801(6) 0.18746(10) 0.0284(4) Uani 1 1 d . . . . .
H19 H 0.500750 0.547665 0.124337 0.034 Uiso 1 1 calc R . . . .
N28 N 0.2608(2) 0.46413(6) 0.00315(9) 0.0276(4) Uani 1 1 d . . . . .
C27 C 0.2436(3) 0.46691(6) 0.08577(11) 0.0233(4) Uani 1 1 d . . . . .
C13 C -0.0307(3) 0.39242(6) 0.19257(11) 0.0227(4) Uani 1 1 d . . . . .
C5 C 0.2377(3) 0.47436(6) 0.18901(11) 0.0224(4) Uani 1 1 d . . . . .
C6 C 0.3852(3) 0.51637(6) 0.23769(11) 0.0240(4) Uani 1 1 d . . . . .
C3 C 0.1077(3) 0.45038(6) 0.34336(11) 0.0236(4) Uani 1 1 d . . . . .
C4 C 0.1043(3) 0.44004(6) 0.24192(11) 0.0218(4) Uani 1 1 d . . . . .
C18 C -0.2147(3) 0.40145(6) 0.11931(11) 0.0244(4) Uani 1 1 d . . . . .
H18 H -0.246673 0.437535 0.095644 0.029 Uiso 1 1 calc R . . . .
C12 C -0.2620(3) 0.40378(6) 0.37657(11) 0.0251(4) Uani 1 1 d . . . . .
H12 H -0.331981 0.416219 0.315764 0.030 Uiso 1 1 calc R . . . .
C21 C 0.7269(3) 0.63821(7) 0.18497(11) 0.0251(4) Uani 1 1 d . . . . .
C8 C 0.0669(3) 0.39970(7) 0.50053(11) 0.0261(4) Uani 1 1 d . . . . .
H8 H 0.218784 0.409426 0.523602 0.031 Uiso 1 1 calc R . . . .
C11 C -0.3881(3) 0.37185(7) 0.43487(12) 0.0276(4) Uani 1 1 d . . . . .
H11 H -0.541381 0.362827 0.412807 0.033 Uiso 1 1 calc R . . . .
C9 C -0.0607(3) 0.36742(7) 0.55892(12) 0.0278(4) Uani 1 1 d . . . . .
H9 H 0.007090 0.355391 0.620332 0.033 Uiso 1 1 calc R . . . .
C10 C -0.2876(3) 0.35311(7) 0.52628(12) 0.0289(4) Uani 1 1 d . . . . .
H10 H -0.372095 0.331179 0.565084 0.035 Uiso 1 1 calc R . . . .
C7 C -0.0313(3) 0.41771(6) 0.40730(11) 0.0238(4) Uani 1 1 d . . . . .
C17 C -0.3510(3) 0.35681(7) 0.08128(12) 0.0290(4) Uani 1 1 d . . . . .
H17 H -0.475815 0.363117 0.033179 0.035 Uiso 1 1 calc R . . . .
C14 C 0.0219(3) 0.33769(6) 0.22403(12) 0.0271(4) Uani 1 1 d . . . . .
H14 H 0.148436 0.331089 0.271141 0.033 Uiso 1 1 calc R . . . .
C25 C 0.9185(3) 0.70037(7) 0.08201(12) 0.0307(4) Uani 1 1 d . . . . .
H25 H 1.039894 0.707489 0.045690 0.037 Uiso 1 1 calc R . . . .
C26 C 0.9071(3) 0.64927(7) 0.13060(12) 0.0279(4) Uani 1 1 d . . . . .
H26 H 1.021315 0.622379 0.126506 0.033 Uiso 1 1 calc R . . . .
C2 C 0.2527(3) 0.49373(7) 0.38295(12) 0.0255(4) Uani 1 1 d . . . . .
H2 H 0.253937 0.501091 0.449547 0.031 Uiso 1 1 calc R . . . .
C15 C -0.1131(3) 0.29313(7) 0.18554(12) 0.0309(4) Uani 1 1 d . . . . .
H15 H -0.077614 0.256781 0.206986 0.037 Uiso 1 1 calc R . . . .
C23 C 0.5692(3) 0.73013(7) 0.14278(13) 0.0323(4) Uani 1 1 d . . . . .
H23 H 0.456263 0.757262 0.147366 0.039 Uiso 1 1 calc R . . . .
C22 C 0.5589(3) 0.67913(7) 0.19070(12) 0.0295(4) Uani 1 1 d . . . . .
H22 H 0.437694 0.672207 0.227212 0.035 Uiso 1 1 calc R . . . .
C24 C 0.7496(3) 0.74032(7) 0.08791(12) 0.0308(4) Uani 1 1 d . . . . .
H24 H 0.756494 0.774259 0.054993 0.037 Uiso 1 1 calc R . . . .
C16 C -0.3008(3) 0.30281(7) 0.11516(12) 0.0310(4) Uani 1 1 d . . . . .
H16 H -0.393644 0.273017 0.090465 0.037 Uiso 1 1 calc R . . . .
C20 C 0.7102(3) 0.58260(7) 0.23629(12) 0.0316(4) Uani 1 1 d . . . . .
H20A H 0.855919 0.562703 0.237559 0.038 Uiso 1 1 calc R . . . .
H20B H 0.683274 0.589202 0.303658 0.038 Uiso 1 1 calc R . . . .

loop_
_atom_site_aniso_label
_atom_site_aniso_U_11
_atom_site_aniso_U_22
_atom_site_aniso_U_33
_atom_site_aniso_U_23
_atom_site_aniso_U_13
_atom_site_aniso_U_12
N1 0.0312(8) 0.0212(7) 0.0230(7) -0.0021(5) -0.0017(6) -0.0023(6)
N19 0.0370(9) 0.0241(7) 0.0219(7) 0.0017(5) -0.0044(6) -0.0099(6)
N28 0.0321(8) 0.0238(7) 0.0250(8) 0.0011(5) -0.0035(6) -0.0031(5)
C27 0.0253(9) 0.0166(8) 0.0257(9) 0.0002(6) -0.0057(6) -0.0013(6)
C13 0.0261(9) 0.0199(8) 0.0209(8) -0.0006(6) -0.0019(6) -0.0011(6)
C5 0.0258(9) 0.0186(8) 0.0209(8) -0.0004(6) -0.0041(6) 0.0015(6)
C6 0.0274(9) 0.0181(8) 0.0244(8) 0.0003(6) -0.0045(6) 0.0013(6)
C3 0.0263(9) 0.0200(8) 0.0227(8) 0.0004(6) -0.0034(6) 0.0019(6)
C4 0.0232(8) 0.0173(7) 0.0233(8) 0.0007(6) -0.0035(6) 0.0028(6)
C18 0.0277(9) 0.0204(8) 0.0236(8) 0.0000(6) -0.0025(7) 0.0011(6)
C12 0.0288(9) 0.0217(8) 0.0236(8) -0.0005(6) -0.0022(7) 0.0015(6)
C21 0.0299(9) 0.0223(8) 0.0206(8) -0.0013(6) -0.0066(6) -0.0061(6)
C8 0.0279(9) 0.0243(8) 0.0241(8) -0.0017(6) -0.0041(7) -0.0014(7)
C11 0.0270(9) 0.0233(8) 0.0309(9) -0.0032(7) -0.0026(7) -0.0033(7)
C9 0.0342(10) 0.0259(8) 0.0217(8) 0.0005(6) -0.0026(7) -0.0016(7)
C10 0.0360(10) 0.0219(8) 0.0283(9) -0.0014(6) 0.0024(7) -0.0042(7)
C7 0.0293(9) 0.0189(8) 0.0222(8) -0.0030(6) -0.0013(6) 0.0020(6)
C17 0.0289(10) 0.0281(9) 0.0269(9) -0.0021(7) -0.0083(7) -0.0007(7)
C14 0.0327(10) 0.0210(8) 0.0250(8) 0.0004(6) -0.0068(7) 0.0019(7)
C25 0.0339(10) 0.0284(9) 0.0292(9) -0.0005(7) 0.0014(7) -0.0080(7)
C26 0.0281(9) 0.0236(8) 0.0303(9) -0.0028(6) -0.0026(7) -0.0009(6)
C2 0.0295(9) 0.0234(8) 0.0221(8) -0.0013(6) -0.0024(6) -0.0002(6)
C15 0.0424(11) 0.0188(8) 0.0295(9) 0.0013(6) -0.0038(7) -0.0010(7)
C23 0.0341(10) 0.0246(9) 0.0356(9) -0.0035(7) -0.0053(8) 0.0014(7)
C22 0.0302(9) 0.0294(9) 0.0281(9) -0.0025(7) 0.0008(7) -0.0057(7)
C24 0.0398(11) 0.0219(8) 0.0279(9) 0.0010(6) -0.0068(7) -0.0055(7)
C16 0.0371(10) 0.0229(8) 0.0308(9) -0.0047(7) -0.0047(7) -0.0062(7)
C20 0.0343(10) 0.0275(9) 0.0297(9) 0.0035(7) -0.0087(7) -0.0088(7)

loop_
_atom_type_symbol
_atom_type_description
_atom_type_scat_dispersion_real
_atom_type_scat_dispersion_imag
_atom_type_scat_source
C C 0.0181 0.0091 'International Tables Vol C Tables 4.2.6.8 and 6.1.1.4'
H H 0.0000 0.0000 'International Tables Vol C Tables 4.2.6.8 and 6.1.1.4'
N N 0.0311 0.0180 'International Tables Vol C Tables 4.2.6.8 and 6.1.1.4'

loop_
_geom_angle_atom_site_label_1
_geom_angle_atom_site_label_2
_geom_angle_atom_site_label_3
_geom_angle
_geom_angle_site_symmetry_1
_geom_angle_site_symmetry_3
_geom_angle_publ_flag
C2 N1 C6 117.65(13) . . ?
C6 N19 H19 118.7 . . ?
C6 N19 C20 122.51(13) . . ?
C20 N19 H19 118.7 . . ?
N28 C27 C5 174.78(16) . . ?
C18 C13 C4 121.57(13) . . ?
C18 C13 C14 119.17(14) . . ?
C14 C13 C4 119.19(14) . . ?
C6 C5 C27 117.50(14) . . ?
C4 C5 C27 121.80(13) . . ?
C4 C5 C6 120.59(14) . . ?
N1 C6 N19 118.51(14) . . ?
N1 C6 C5 120.62(14) . . ?
N19 C6 C5 120.87(14) . . ?
C4 C3 C7 123.34(14) . . ?
C2 C3 C4 116.42(14) . . ?
C2 C3 C7 120.24(14) . . ?
C5 C4 C13 120.37(13) . . ?
C5 C4 C3 118.16(14) . . ?
C3 C4 C13 121.43(14) . . ?
C13 C18 H18 119.9 . . ?
C17 C18 C13 120.29(15) . . ?
C17 C18 H18 119.9 . . ?
C11 C12 H12 119.4 . . ?
C11 C12 C7 121.16(15) . . ?
C7 C12 H12 119.4 . . ?
C26 C21 C22 118.81(15) . . ?
C26 C21 C20 121.03(16) . . ?
C22 C21 C20 120.16(16) . . ?
C9 C8 H8 119.7 . . ?
C9 C8 C7 120.65(16) . . ?
C7 C8 H8 119.7 . . ?
C12 C11 H11 119.8 . . ?
C12 C11 C10 120.43(16) . . ?
C10 C11 H11 119.8 . . ?
C8 C9 H9 119.8 . . ?
C10 C9 C8 120.46(15) . . ?
C10 C9 H9 119.8 . . ?
C11 C10 H10 120.3 . . ?
C9 C10 C11 119.30(16) . . ?
C9 C10 H10 120.3 . . ?
C12 C7 C3 121.36(14) . . ?
C12 C7 C8 117.97(15) . . ?
C8 C7 C3 120.67(15) . . ?
C18 C17 H17 120.0 . . ?
C16 C17 C18 119.92(15) . . ?
C16 C17 H17 120.0 . . ?
C13 C14 H14 119.8 . . ?
C15 C14 C13 120.44(15) . . ?
C15 C14 H14 119.8 . . ?
C26 C25 H25 120.1 . . ?
C24 C25 H25 120.1 . . ?
C24 C25 C26 119.88(17) . . ?
C21 C26 C25 120.54(16) . . ?
C21 C26 H26 119.7 . . ?
C25 C26 H26 119.7 . . ?
N1 C2 C3 126.44(15) . . ?
N1 C2 H2 116.8 . . ?
C3 C2 H2 116.8 . . ?
C14 C15 H15 120.1 . . ?
C16 C15 C14 119.89(15) . . ?
C16 C15 H15 120.1 . . ?
C22 C23 H23 120.3 . . ?
C22 C23 C24 119.45(16) . . ?
C24 C23 H23 120.3 . . ?
C21 C22 H22 119.5 . . ?
C23 C22 C21 121.01(16) . . ?
C23 C22 H22 119.5 . . ?
C25 C24 C23 120.30(16) . . ?
C25 C24 H24 119.9 . . ?
C23 C24 H24 119.9 . . ?
C17 C16 H16 119.9 . . ?
C15 C16 C17 120.22(15) . . ?
C15 C16 H16 119.9 . . ?
N19 C20 C21 111.73(13) . . ?
N19 C20 H20A 109.3 . . ?
N19 C20 H20B 109.3 . . ?
C21 C20 H20A 109.3 . . ?
C21 C20 H20B 109.3 . . ?
H20A C20 H20B 107.9 . . ?

loop_
_geom_bond_atom_site_label_1
_geom_bond_atom_site_label_2
_geom_bond_distance
_geom_bond_site_symmetry_2
_geom_bond_publ_flag
N1 C6 1.347(2) . ?
N1 C2 1.331(2) . ?
N19 H19 0.8600 . ?
N19 C6 1.354(2) . ?
N19 C20 1.457(2) . ?
N28 C27 1.153(2) . ?
C27 C5 1.433(2) . ?
C13 C4 1.493(2) . ?
C13 C18 1.390(2) . ?
C13 C14 1.396(2) . ?
C5 C6 1.429(2) . ?
C5 C4 1.394(2) . ?
C3 C4 1.412(2) . ?
C3 C7 1.487(2) . ?
C3 C2 1.400(2) . ?
C18 H18 0.9300 . ?
C18 C17 1.389(2) . ?
C12 H12 0.9300 . ?
C12 C11 1.381(2) . ?
C12 C7 1.395(2) . ?
C21 C26 1.387(2) . ?
C21 C22 1.390(2) . ?
C21 C20 1.510(2) . ?
C8 H8 0.9300 . ?
C8 C9 1.391(2) . ?
C8 C7 1.401(2) . ?
C11 H11 0.9300 . ?
C11 C10 1.390(2) . ?
C9 H9 0.9300 . ?
C9 C10 1.382(2) . ?
C10 H10 0.9300 . ?
C17 H17 0.9300 . ?
C17 C16 1.387(2) . ?
C14 H14 0.9300 . ?
C14 C15 1.386(2) . ?
C25 H25 0.9300 . ?
C25 C26 1.394(2) . ?
C25 C24 1.378(3) . ?
C26 H26 0.9300 . ?
C2 H2 0.9300 . ?
C15 H15 0.9300 . ?
C15 C16 1.383(2) . ?
C23 H23 0.9300 . ?
C23 C22 1.387(2) . ?
C23 C24 1.388(3) . ?
C22 H22 0.9300 . ?
C24 H24 0.9300 . ?
C16 H16 0.9300 . ?
C20 H20A 0.9700 . ?
C20 H20B 0.9700 . ?

loop_
_geom_torsion_atom_site_label_1
_geom_torsion_atom_site_label_2
_geom_torsion_atom_site_label_3
_geom_torsion_atom_site_label_4
_geom_torsion
_geom_torsion_site_symmetry_1
_geom_torsion_site_symmetry_2
_geom_torsion_site_symmetry_3
_geom_torsion_site_symmetry_4
_geom_torsion_publ_flag
C27 C5 C6 N1 -179.74(14) . . . . ?
C27 C5 C6 N19 0.4(2) . . . . ?
C27 C5 C4 C13 2.5(2) . . . . ?
C27 C5 C4 C3 -179.78(14) . . . . ?
C13 C18 C17 C16 -1.2(3) . . . . ?
C13 C14 C15 C16 0.3(3) . . . . ?
C6 N1 C2 C3 1.6(2) . . . . ?
C6 N19 C20 C21 -140.54(16) . . . . ?
C6 C5 C4 C13 -173.71(14) . . . . ?
C6 C5 C4 C3 4.0(2) . . . . ?
C4 C13 C18 C17 -173.83(15) . . . . ?
C4 C13 C14 C15 174.38(15) . . . . ?
C4 C5 C6 N1 -3.4(2) . . . . ?
C4 C5 C6 N19 176.76(14) . . . . ?
C4 C3 C7 C12 -43.3(2) . . . . ?
C4 C3 C7 C8 136.40(16) . . . . ?
C4 C3 C2 N1 -0.9(2) . . . . ?
C18 C13 C4 C5 -65.6(2) . . . . ?
C18 C13 C4 C3 116.76(17) . . . . ?
C18 C13 C14 C15 -2.5(3) . . . . ?
C18 C17 C16 C15 -1.1(3) . . . . ?
C12 C11 C10 C9 0.9(3) . . . . ?
C8 C9 C10 C11 -0.7(2) . . . . ?
C11 C12 C7 C3 177.83(14) . . . . ?
C11 C12 C7 C8 -1.9(2) . . . . ?
C9 C8 C7 C3 -177.69(14) . . . . ?
C9 C8 C7 C12 2.0(2) . . . . ?
C7 C3 C4 C13 -3.9(2) . . . . ?
C7 C3 C4 C5 178.44(14) . . . . ?
C7 C3 C2 N1 178.71(15) . . . . ?
C7 C12 C11 C10 0.4(2) . . . . ?
C7 C8 C9 C10 -0.7(2) . . . . ?
C14 C13 C4 C5 117.55(17) . . . . ?
C14 C13 C4 C3 -60.1(2) . . . . ?
C14 C13 C18 C17 3.0(2) . . . . ?
C14 C15 C16 C17 1.5(3) . . . . ?
C26 C21 C22 C23 0.3(2) . . . . ?
C26 C21 C20 N19 -107.45(18) . . . . ?
C26 C25 C24 C23 0.6(2) . . . . ?
C2 N1 C6 N19 -179.60(14) . . . . ?
C2 N1 C6 C5 0.5(2) . . . . ?
C2 C3 C4 C13 175.73(14) . . . . ?
C2 C3 C4 C5 -2.0(2) . . . . ?
C2 C3 C7 C12 137.12(16) . . . . ?
C2 C3 C7 C8 -43.2(2) . . . . ?
C22 C21 C26 C25 -0.4(2) . . . . ?
C22 C21 C20 N19 71.8(2) . . . . ?
C22 C23 C24 C25 -0.7(2) . . . . ?
C24 C25 C26 C21 0.0(2) . . . . ?
C24 C23 C22 C21 0.3(2) . . . . ?
C20 N19 C6 N1 13.4(2) . . . . ?
C20 N19 C6 C5 -166.75(15) . . . . ?
C20 C21 C26 C25 178.81(14) . . . . ?
C20 C21 C22 C23 -178.96(15) . . . . ?
